data_7242668
loop_
_publ_author_name
'Brahma, Rinki'
'Baruah, Jubaraj B.'

_publ_section_title
;
 Intrinsic structural features of coordination polymers make an impact on
 dye selectivity
;
_journal_issue 21
_journal_name_full CrystEngComm
_journal_page_first 3812
_journal_page_last 3827
_journal_paper_doi 10.1039/D1CE00481F
_journal_volume 23
_journal_year 2021
_chemical_formula_sum 'C13 H15 N3 O2'
_chemical_formula_weight 245.28
_space_group_crystal_system orthorhombic
_space_group_IT_number 33
_space_group_name_Hall 'P 2c -2n'
_space_group_name_H-M_alt 'P n a 21'
_atom_sites_solution_hydrogens mixed
_audit_creation_method SHELXL-2014/7
_audit_update_record
;
2021-02-15 deposited with the CCDC.	2021-04-19 downloaded from the CCDC.
;
_cell_angle_alpha 90
_cell_angle_beta 90
_cell_angle_gamma 90
_cell_formula_units_Z 4
_cell_length_a 12.3714(12)
_cell_length_b 18.5178(17)
_cell_length_c 5.6651(5)
_cell_measurement_reflns_used 7425
_cell_measurement_temperature 296(2)
_cell_measurement_theta_max 18.99
_cell_measurement_theta_min 2.20
_cell_volume 1297.8(2)
_computing_structure_refinement 'SHELXL-2014/7 (Sheldrick, 2014)'
_diffrn_ambient_temperature 296(2)
_diffrn_measured_fraction_theta_full 1.000
_diffrn_measured_fraction_theta_max 0.998
_diffrn_measurement_device_type 'Bruker APEX-II CCD'
_diffrn_measurement_method '\f and \w scans'
_diffrn_radiation_type MoK\a
_diffrn_radiation_wavelength 0.71073
_diffrn_reflns_av_R_equivalents 0.0967
_diffrn_reflns_av_unetI/netI 0.0366
_diffrn_reflns_Laue_measured_fraction_full 1.000
_diffrn_reflns_Laue_measured_fraction_max 0.998
_diffrn_reflns_limit_h_max 16
_diffrn_reflns_limit_h_min -16
_diffrn_reflns_limit_k_max 24
_diffrn_reflns_limit_k_min -24
_diffrn_reflns_limit_l_max 7
_diffrn_reflns_limit_l_min -7
_diffrn_reflns_number 63104
_diffrn_reflns_point_group_measured_fraction_full 1.000
_diffrn_reflns_point_group_measured_fraction_max 0.998
_diffrn_reflns_theta_full 25.242
_diffrn_reflns_theta_max 28.285
_diffrn_reflns_theta_min 1.980
_exptl_absorpt_coefficient_mu 0.087
_exptl_absorpt_correction_type multi-scan
_exptl_absorpt_process_details multi-scan
_exptl_crystal_colour White
_exptl_crystal_density_diffrn 1.255
_exptl_crystal_description Plate
_exptl_crystal_F_000 520
_exptl_crystal_size_max 1.0
_exptl_crystal_size_mid 0.8
_exptl_crystal_size_min 0.6
_exptl_transmission_factor_max 0.949
_exptl_transmission_factor_min 0.920
_refine_diff_density_max 0.119
_refine_diff_density_min -0.199
_refine_diff_density_rms 0.043
_refine_ls_abs_structure_details
;
 Flack x determined using 793 quotients [(I+)-(I-)]/[(I+)+(I-)]
 (Parsons, Flack and Wagner, Acta Cryst. B69 (2013) 249-259).
;
_refine_ls_abs_structure_Flack -0.1(10)
_refine_ls_extinction_method none
_refine_ls_goodness_of_fit_ref 1.093
_refine_ls_hydrogen_treatment mixed
_refine_ls_matrix_type full
_refine_ls_number_parameters 179
_refine_ls_number_reflns 3226
_refine_ls_number_restraints 1
_refine_ls_restrained_S_all 1.093
_refine_ls_R_factor_all 0.0928
_refine_ls_R_factor_gt 0.0641
_refine_ls_shift/su_max 0.001
_refine_ls_shift/su_mean 0.000
_refine_ls_structure_factor_coef Fsqd
_refine_ls_weighting_details 'w=1/[\s^2^(Fo^2^)+(0.1300P)^2^+0.0001P] where P=(Fo^2^+2Fc^2^)/3'
_refine_ls_weighting_scheme calc
_refine_ls_wR_factor_gt 0.1804
_refine_ls_wR_factor_ref 0.2067
_reflns_Friedel_coverage 0.818
_reflns_Friedel_fraction_full 1.000
_reflns_Friedel_fraction_max 0.997
_reflns_number_gt 2393
_reflns_number_total 3226
_reflns_threshold_expression 'I > 2\s(I)'
_cod_data_source_file d1ce00481f2.cif
_cod_data_source_block L
_cod_depositor_comments 'Adding full bibliography for 7242668--7242673.cif.'
_cod_database_code 7242668
_shelx_shelxl_version_number 2014/7
_shelx_space_group_comment
;
The symmetry employed for this shelxl refinement is uniquely defined
by the following loop, which should always be used as a source of
symmetry information in preference to the above space-group names.
They are only intended as comments.
;

loop_
_space_group_symop_operation_xyz
'x, y, z'
'-x, -y, z+1/2'
'x+1/2, -y+1/2, z'
'-x+1/2, y+1/2, z+1/2'

loop_
_atom_site_label
_atom_site_type_symbol
_atom_site_fract_x
_atom_site_fract_y
_atom_site_fract_z
_atom_site_U_iso_or_equiv
_atom_site_adp_type
_atom_site_occupancy
_atom_site_site_symmetry_order
_atom_site_calc_flag
_atom_site_refinement_flags_posn
_atom_site_refinement_flags_adp
_atom_site_refinement_flags_occupancy
_atom_site_disorder_assembly
_atom_site_disorder_group
O1 O 0.4409(2) 0.30745(15) 0.3731(6) 0.0698(9) Uani 1 1 d . . . . .
O2 O 0.2408(3) 0.33264(18) 0.1497(8) 0.0723(9) Uani 1 1 d . . . . .
N1 N 0.5466(3) 0.20642(18) 0.4147(6) 0.0593(9) Uani 1 1 d . . . . .
N2 N 0.5828(3) 0.2887(2) 0.1290(7) 0.0610(9) Uani 1 1 d . . . . .
N3 N 0.7039(3) 0.5414(2) 0.3784(7) 0.0660(9) Uani 1 1 d . . . . .
C7 C 0.5177(3) 0.26978(19) 0.3100(7) 0.0526(9) Uani 1 1 d . . . . .
C4 C 0.4975(3) 0.1717(2) 0.6060(8) 0.0514(9) Uani 1 1 d . . . . .
C9 C 0.6179(3) 0.4209(2) 0.1447(6) 0.0487(8) Uani 1 1 d . . . . .
C10 C 0.6747(3) 0.4137(2) 0.3524(7) 0.0535(9) Uani 1 1 d . . . . .
H10 H 0.6852 0.3682 0.4182 0.064 Uiso 1 1 calc R U . . .
C11 C 0.7159(4) 0.4742(2) 0.4629(8) 0.0610(10) Uani 1 1 d . . . . .
H11 H 0.7540 0.4680 0.6030 0.073 Uiso 1 1 calc R U . . .
C13 C 0.6063(3) 0.4905(2) 0.0565(7) 0.0562(9) Uani 1 1 d . . . . .
H13 H 0.5690 0.4983 -0.0839 0.067 Uiso 1 1 calc R U . . .
C12 C 0.6501(4) 0.5481(2) 0.1779(9) 0.0667(12) Uani 1 1 d . . . . .
H12 H 0.6414 0.5941 0.1152 0.080 Uiso 1 1 calc R U . . .
C8 C 0.5694(4) 0.3578(2) 0.0141(8) 0.0612(10) Uani 1 1 d . . . . .
H8A H 0.4927 0.3668 -0.0071 0.073 Uiso 1 1 calc R U . . .
H8B H 0.6019 0.3553 -0.1415 0.073 Uiso 1 1 calc R U . . .
C5 C 0.4091(3) 0.1979(2) 0.7289(10) 0.0672(12) Uani 1 1 d . . . . .
H5 H 0.3766 0.2410 0.6838 0.081 Uiso 1 1 calc R U . . .
C6 C 0.3695(4) 0.1593(3) 0.9191(9) 0.0727(13) Uani 1 1 d . . . . .
H6 H 0.3104 0.1772 1.0020 0.087 Uiso 1 1 calc R U . . .
C3 C 0.5434(4) 0.1071(2) 0.6800(9) 0.0667(11) Uani 1 1 d . . . . .
H3 H 0.6030 0.0888 0.5999 0.080 Uiso 1 1 calc R U . . .
C1 C 0.4154(4) 0.0953(3) 0.9883(11) 0.0736(12) Uani 1 1 d . . . . .
H1 H 0.3873 0.0697 1.1155 0.088 Uiso 1 1 calc R U . . .
C2 C 0.5026(4) 0.0699(3) 0.8682(10) 0.0787(14) Uani 1 1 d . . . . .
H2 H 0.5347 0.0268 0.9146 0.094 Uiso 1 1 calc R U . . .
H1A H 0.605(4) 0.186(2) 0.335(9) 0.060(11) Uiso 1 1 d . . . . .
H2A H 0.633(4) 0.265(3) 0.070(9) 0.069(14) Uiso 1 1 d . . . . .
H2B H 0.301(4) 0.322(2) 0.221(9) 0.061(13) Uiso 1 1 d . . . . .
H2C H 0.254(4) 0.373(4) 0.042(12) 0.095(18) Uiso 1 1 d . . . . .

loop_
_atom_site_aniso_label
_atom_site_aniso_U_11
_atom_site_aniso_U_22
_atom_site_aniso_U_33
_atom_site_aniso_U_23
_atom_site_aniso_U_13
_atom_site_aniso_U_12
O1 0.0655(17) 0.0611(16) 0.083(2) 0.0007(16) 0.0088(16) 0.0200(13)
O2 0.0557(17) 0.0664(18) 0.095(2) 0.0222(19) 0.0053(18) -0.0061(14)
N1 0.0528(18) 0.0477(16) 0.078(2) -0.0030(16) 0.0155(17) 0.0105(14)
N2 0.064(2) 0.0516(18) 0.068(2) -0.0042(17) 0.0083(18) 0.0045(16)
N3 0.070(2) 0.058(2) 0.070(2) -0.0077(18) 0.0104(19) -0.0052(16)
C7 0.0513(19) 0.0465(18) 0.060(2) -0.0089(17) 0.0012(16) 0.0028(15)
C4 0.0457(18) 0.0460(17) 0.062(2) -0.0111(16) 0.0028(17) -0.0025(14)
C9 0.0469(17) 0.0540(18) 0.0453(17) 0.0017(15) 0.0114(15) 0.0043(15)
C10 0.061(2) 0.0505(19) 0.0487(18) 0.0042(16) 0.0024(19) 0.0033(16)
C11 0.066(2) 0.069(3) 0.0478(18) -0.0013(19) 0.0035(18) 0.000(2)
C13 0.059(2) 0.058(2) 0.0513(19) 0.0107(17) 0.0039(17) 0.0076(18)
C12 0.071(3) 0.054(2) 0.075(3) 0.010(2) 0.015(2) 0.001(2)
C8 0.073(3) 0.059(2) 0.052(2) 0.0015(18) -0.0038(17) -0.0012(19)
C5 0.054(2) 0.056(2) 0.092(3) -0.005(2) 0.015(2) 0.0050(18)
C6 0.058(2) 0.070(3) 0.089(4) -0.006(2) 0.022(2) -0.0005(19)
C3 0.062(2) 0.064(2) 0.075(3) 0.004(2) 0.011(2) 0.0150(19)
C1 0.070(3) 0.075(3) 0.076(3) 0.005(2) 0.011(2) -0.001(2)
C2 0.076(3) 0.074(3) 0.087(3) 0.018(3) 0.013(3) 0.016(2)

loop_
_atom_type_symbol
_atom_type_description
_atom_type_scat_dispersion_real
_atom_type_scat_dispersion_imag
_atom_type_scat_source
C C 0.0033 0.0016 'International Tables Vol C Tables 4.2.6.8 and 6.1.1.4'
H H 0.0000 0.0000 'International Tables Vol C Tables 4.2.6.8 and 6.1.1.4'
N N 0.0061 0.0033 'International Tables Vol C Tables 4.2.6.8 and 6.1.1.4'
O O 0.0106 0.0060 'International Tables Vol C Tables 4.2.6.8 and 6.1.1.4'

loop_
_geom_angle_atom_site_label_1
_geom_angle_atom_site_label_2
_geom_angle_atom_site_label_3
_geom_angle
_geom_angle_site_symmetry_1
_geom_angle_site_symmetry_3
_geom_angle_publ_flag
H2B O2 H2C 109(4) . . ?
C7 N1 C4 128.3(3) . . ?
C7 N1 H1A 110(3) . . ?
C4 N1 H1A 122(3) . . ?
C7 N2 C8 120.3(4) . . ?
C7 N2 H2A 128(4) . . ?
C8 N2 H2A 112(4) . . ?
C12 N3 C11 116.7(4) . . ?
O1 C7 N2 122.2(4) . . ?
O1 C7 N1 124.3(4) . . ?
N2 C7 N1 113.5(3) . . ?
C5 C4 C3 118.2(4) . . ?
C5 C4 N1 124.8(4) . . ?
C3 C4 N1 116.9(3) . . ?
C10 C9 C13 116.7(4) . . ?
C10 C9 C8 123.3(3) . . ?
C13 C9 C8 120.0(4) . . ?
C9 C10 C11 119.9(4) . . ?
C9 C10 H10 120.1 . . ?
C11 C10 H10 120.1 . . ?
N3 C11 C10 123.3(4) . . ?
N3 C11 H11 118.3 . . ?
C10 C11 H11 118.3 . . ?
C12 C13 C9 119.8(4) . . ?
C12 C13 H13 120.1 . . ?
C9 C13 H13 120.1 . . ?
N3 C12 C13 123.6(4) . . ?
N3 C12 H12 118.2 . . ?
C13 C12 H12 118.2 . . ?
N2 C8 C9 114.8(4) . . ?
N2 C8 H8A 108.6 . . ?
C9 C8 H8A 108.6 . . ?
N2 C8 H8B 108.6 . . ?
C9 C8 H8B 108.6 . . ?
H8A C8 H8B 107.6 . . ?
C6 C5 C4 119.4(4) . . ?
C6 C5 H5 120.3 . . ?
C4 C5 H5 120.3 . . ?
C1 C6 C5 121.5(4) . . ?
C1 C6 H6 119.3 . . ?
C5 C6 H6 119.3 . . ?
C2 C3 C4 121.2(4) . . ?
C2 C3 H3 119.4 . . ?
C4 C3 H3 119.4 . . ?
C2 C1 C6 119.0(5) . . ?
C2 C1 H1 120.5 . . ?
C6 C1 H1 120.5 . . ?
C1 C2 C3 120.7(5) . . ?
C1 C2 H2 119.7 . . ?
C3 C2 H2 119.7 . . ?

loop_
_geom_bond_atom_site_label_1
_geom_bond_atom_site_label_2
_geom_bond_distance
_geom_bond_site_symmetry_2
_geom_bond_publ_flag
O1 C7 1.232(4) . ?
O2 H2B 0.87(5) . ?
O2 H2C 0.98(8) . ?
N1 C7 1.362(5) . ?
N1 C4 1.399(6) . ?
N1 H1A 0.93(5) . ?
N2 C7 1.350(5) . ?
N2 C8 1.446(6) . ?
N2 H2A 0.83(5) . ?
N3 C12 1.322(6) . ?
N3 C11 1.341(6) . ?
C4 C5 1.385(6) . ?
C4 C3 1.389(6) . ?
C9 C10 1.376(5) . ?
C9 C13 1.391(5) . ?
C9 C8 1.507(6) . ?
C10 C11 1.381(6) . ?
C10 H10 0.9300 . ?
C11 H11 0.9300 . ?
C13 C12 1.379(6) . ?
C13 H13 0.9300 . ?
C12 H12 0.9300 . ?
C8 H8A 0.9700 . ?
C8 H8B 0.9700 . ?
C5 C6 1.382(7) . ?
C5 H5 0.9300 . ?
C6 C1 1.372(7) . ?
C6 H6 0.9300 . ?
C3 C2 1.365(7) . ?
C3 H3 0.9300 . ?
C1 C2 1.359(7) . ?
C1 H1 0.9300 . ?
C2 H2 0.9300 . ?
